data_7200390
loop_
_publ_author_name
'Haynes, Delia A.'
'Weng, Ze F.'
'Jones, William'
'Motherwell, W. D. Samuel'

_publ_section_title
;
 The crystal structures of three novel lutidinium pamoate salts
;
_journal_coden_ASTM CRECF4
_journal_issue 2
_journal_name_full CrystEngComm
_journal_page_first 254
_journal_page_last 260
_journal_paper_doi 10.1039/b814214a
_journal_volume 11
_journal_year 2009
_chemical_formula_moiety 'C23 H14 O6, 2(C7 H10 N)'
_chemical_formula_sum 'C37 H34 N2 O6'
_chemical_formula_weight 602.66
_chemical_name_common '3,4 lutidine pamoate'
_space_group_IT_number 2
_symmetry_cell_setting triclinic
_symmetry_space_group_name_Hall '-P 1'
_symmetry_space_group_name_H-M 'P -1'
_atom_sites_solution_hydrogens geom
_atom_sites_solution_primary direct
_atom_sites_solution_secondary difmap
_audit_creation_method SHELXL-97
_cell_angle_alpha 104.32(3)
_cell_angle_beta 103.24(3)
_cell_angle_gamma 91.58(3)
_cell_formula_units_Z 4
_cell_length_a 11.196(2)
_cell_length_b 12.653(3)
_cell_length_c 22.963(5)
_cell_measurement_reflns_used 80454
_cell_measurement_temperature 180(2)
_cell_measurement_theta_max 25.03
_cell_measurement_theta_min 1.02
_cell_volume 3055.9(13)
_computing_cell_refinement 'HKL Scalepack (Otwinowski & Minor 1997)'
_computing_data_collection 'Collect (Nonius B.V. 1998)'
_computing_data_reduction
;
HKL Denzo and Scalepack (Otwinowski & Minor 1997)
;
_computing_structure_refinement 'SHELXL-97 (Sheldrick, 1997)'
_computing_structure_solution 'SHELXS-97 (Sheldrick, 1990)'
_diffrn_ambient_temperature 180(2)
_diffrn_measured_fraction_theta_full 0.977
_diffrn_measured_fraction_theta_max 0.977
_diffrn_measurement_device_type 'Nonius Kappa CCD'
_diffrn_measurement_method 'Thin slice \w and \f scans'
_diffrn_radiation_source 'fine-focus sealed tube'
_diffrn_radiation_type MoK\a
_diffrn_radiation_wavelength 0.71073
_diffrn_reflns_av_R_equivalents 0.0370
_diffrn_reflns_av_sigmaI/netI 0.0544
_diffrn_reflns_limit_h_max 12
_diffrn_reflns_limit_h_min -13
_diffrn_reflns_limit_k_max 14
_diffrn_reflns_limit_k_min -15
_diffrn_reflns_limit_l_max 27
_diffrn_reflns_limit_l_min -25
_diffrn_reflns_number 24766
_diffrn_reflns_theta_full 25.03
_diffrn_reflns_theta_max 25.03
_diffrn_reflns_theta_min 3.64
_exptl_absorpt_coefficient_mu 0.089
_exptl_absorpt_correction_T_max 1.001
_exptl_absorpt_correction_T_min 0.923
_exptl_absorpt_correction_type multi-scan
_exptl_absorpt_process_details
;
multi-scan from symmetry-related measurements
Sortav (Blessing 1995)
;
_exptl_crystal_colour yellow
_exptl_crystal_density_diffrn 1.310
_exptl_crystal_density_method 'not measured'
_exptl_crystal_F_000 1272
_exptl_crystal_size_max 0.32
_exptl_crystal_size_mid 0.12
_exptl_crystal_size_min 0.02
_refine_diff_density_max 0.332
_refine_diff_density_min -0.384
_refine_diff_density_rms 0.106
_refine_ls_extinction_method none
_refine_ls_goodness_of_fit_ref 1.162
_refine_ls_hydrogen_treatment mixed
_refine_ls_matrix_type full
_refine_ls_number_parameters 835
_refine_ls_number_reflns 10539
_refine_ls_number_restraints 0
_refine_ls_restrained_S_all 1.162
_refine_ls_R_factor_all 0.0850
_refine_ls_R_factor_gt 0.0570
_refine_ls_shift/su_max 0.000
_refine_ls_shift/su_mean 0.000
_refine_ls_structure_factor_coef Fsqd
_refine_ls_weighting_details 'calc w=1/[\s^2^(Fo^2^)+(0.0656P)^2^+0.8072P] where P=(Fo^2^+2Fc^2^)/3'
_refine_ls_weighting_scheme calc
_refine_ls_wR_factor_gt 0.1355
_refine_ls_wR_factor_ref 0.1537
_reflns_number_gt 7878
_reflns_number_total 10539
_reflns_threshold_expression >2sigma(I)
_cod_data_source_file B814214a.txt
_cod_data_source_block 3_4
_cod_depositor_comments
;
 Replaced the incorrect bibliographical reference to the original
 publication with a proper one.

 Antanas Vaitkus,
 2019-09-18
;
_cod_original_cell_volume 3056.0(10)
_cod_original_sg_symbol_H-M P-1
_cod_database_code 7200390

loop_
_symmetry_equiv_pos_as_xyz
'x, y, z'
'-x, -y, -z'

loop_
_atom_site_label
_atom_site_type_symbol
_atom_site_fract_x
_atom_site_fract_y
_atom_site_fract_z
_atom_site_U_iso_or_equiv
_atom_site_adp_type
_atom_site_occupancy
_atom_site_symmetry_multiplicity
_atom_site_calc_flag
_atom_site_refinement_flags
_atom_site_disorder_assembly
_atom_site_disorder_group
N11 N 0.65653(19) 0.05853(17) 0.51108(9) 0.0410(5) Uani 1 1 d . . .
H11 H 0.659(3) 0.005(2) 0.4704(14) 0.067(9) Uiso 1 1 d . . .
C12 C 0.7386(2) 0.0612(2) 0.56432(11) 0.0426(6) Uani 1 1 d . . .
H12 H 0.8001 0.0110 0.5640 0.051 Uiso 1 1 calc R . .
C13 C 0.7364(2) 0.1346(2) 0.61938(10) 0.0387(5) Uani 1 1 d . . .
C14 C 0.6477(2) 0.2099(2) 0.61844(10) 0.0399(6) Uani 1 1 d . . .
C15 C 0.5641(2) 0.2049(2) 0.56286(11) 0.0441(6) Uani 1 1 d . . .
H15 H 0.5028 0.2553 0.5614 0.053 Uiso 1 1 calc R . .
C16 C 0.5693(2) 0.1281(2) 0.51008(11) 0.0425(6) Uani 1 1 d . . .
H16 H 0.5103 0.1243 0.4724 0.051 Uiso 1 1 calc R . .
C17 C 0.8253(3) 0.1307(2) 0.67857(12) 0.0551(7) Uani 1 1 d . . .
H17A H 0.8625 0.2048 0.7011 0.083 Uiso 1 1 calc R . .
H17B H 0.8901 0.0837 0.6690 0.083 Uiso 1 1 calc R . .
H17C H 0.7814 0.1011 0.7042 0.083 Uiso 1 1 calc R . .
C18 C 0.6405(3) 0.2935(2) 0.67650(12) 0.0570(7) Uani 1 1 d . . .
H18A H 0.6242 0.2561 0.7069 0.086 Uiso 1 1 calc R . .
H18B H 0.5738 0.3395 0.6667 0.086 Uiso 1 1 calc R . .
H18C H 0.7188 0.3392 0.6937 0.086 Uiso 1 1 calc R . .
N21 N 0.43949(19) 0.48543(17) 0.75425(9) 0.0410(5) Uani 1 1 d . . .
H21 H 0.385(3) 0.440(2) 0.7099(14) 0.076(9) Uiso 1 1 d . . .
C22 C 0.4279(2) 0.4621(2) 0.80638(11) 0.0415(6) Uani 1 1 d . . .
H22 H 0.3728 0.4016 0.8036 0.050 Uiso 1 1 calc R . .
C23 C 0.4932(2) 0.5229(2) 0.86428(10) 0.0382(5) Uani 1 1 d . . .
C24 C 0.5706(2) 0.6131(2) 0.86724(10) 0.0395(6) Uani 1 1 d . . .
C25 C 0.5808(2) 0.6352(2) 0.81226(11) 0.0460(6) Uani 1 1 d . . .
H25 H 0.6333 0.6962 0.8133 0.055 Uiso 1 1 calc R . .
C26 C 0.5154(2) 0.5692(2) 0.75640(11) 0.0444(6) Uani 1 1 d . . .
H26 H 0.5246 0.5838 0.7190 0.053 Uiso 1 1 calc R . .
C27 C 0.4786(3) 0.4913(2) 0.92140(12) 0.0542(7) Uani 1 1 d . . .
H27A H 0.4170 0.4283 0.9095 0.081 Uiso 1 1 calc R . .
H27B H 0.4515 0.5531 0.9490 0.081 Uiso 1 1 calc R . .
H27C H 0.5577 0.4718 0.9429 0.081 Uiso 1 1 calc R . .
C28 C 0.6412(3) 0.6867(2) 0.92855(12) 0.0563(7) Uani 1 1 d . . .
H28A H 0.5839 0.7133 0.9542 0.084 Uiso 1 1 calc R . .
H28B H 0.6842 0.7490 0.9214 0.084 Uiso 1 1 calc R . .
H28C H 0.7015 0.6454 0.9498 0.084 Uiso 1 1 calc R . .
N31 N 0.05919(18) 0.12891(16) -0.00213(9) 0.0396(5) Uani 1 1 d . . .
H31 H 0.046(3) 0.180(3) 0.0409(16) 0.085(10) Uiso 1 1 d . . .
C32 C -0.0180(2) 0.1329(2) -0.05541(11) 0.0413(6) Uani 1 1 d . . .
H32 H -0.0842 0.1782 -0.0541 0.050 Uiso 1 1 calc R . .
C33 C -0.0042(2) 0.07345(19) -0.11209(10) 0.0375(5) Uani 1 1 d . . .
C34 C 0.0949(2) 0.00884(19) -0.11295(10) 0.0386(6) Uani 1 1 d . . .
C35 C 0.1724(2) 0.0061(2) -0.05699(11) 0.0437(6) Uani 1 1 d . . .
H35 H 0.2400 -0.0377 -0.0566 0.052 Uiso 1 1 calc R . .
C36 C 0.1524(2) 0.06626(19) -0.00222(10) 0.0407(6) Uani 1 1 d . . .
H36 H 0.2055 0.0631 0.0359 0.049 Uiso 1 1 calc R . .
C37 C -0.0922(2) 0.0816(2) -0.17092(11) 0.0523(7) Uani 1 1 d . . .
H37A H -0.0471 0.1121 -0.1958 0.078 Uiso 1 1 calc R . .
H37B H -0.1558 0.1295 -0.1606 0.078 Uiso 1 1 calc R . .
H37C H -0.1311 0.0086 -0.1946 0.078 Uiso 1 1 calc R . .
C38 C 0.1192(3) -0.0543(2) -0.17306(11) 0.0561(7) Uani 1 1 d . . .
H38A H 0.0487 -0.1076 -0.1961 0.084 Uiso 1 1 calc R . .
H38B H 0.1933 -0.0929 -0.1646 0.084 Uiso 1 1 calc R . .
H38C H 0.1314 -0.0037 -0.1977 0.084 Uiso 1 1 calc R . .
N41 N 0.2683(2) -0.28412(19) -0.24931(10) 0.0483(5) Uani 1 1 d . . .
H41 H 0.254(3) -0.298(3) -0.2065(16) 0.091(11) Uiso 1 1 d . . .
C42 C 0.1947(2) -0.3444(2) -0.30240(12) 0.0478(6) Uani 1 1 d . . .
H42 H 0.1288 -0.3915 -0.3007 0.057 Uiso 1 1 calc R . .
C43 C 0.2116(2) -0.3404(2) -0.35943(11) 0.0414(6) Uani 1 1 d . . .
C44 C 0.3120(2) -0.2728(2) -0.36045(11) 0.0433(6) Uani 1 1 d . . .
C45 C 0.3856(3) -0.2101(2) -0.30465(12) 0.0512(7) Uani 1 1 d . . .
H45 H 0.4530 -0.1627 -0.3046 0.061 Uiso 1 1 calc R . .
C46 C 0.3611(3) -0.2165(2) -0.24941(12) 0.0517(7) Uani 1 1 d . . .
H46 H 0.4107 -0.1724 -0.2113 0.062 Uiso 1 1 calc R . .
C47 C 0.3396(3) -0.2683(3) -0.42077(13) 0.0600(8) Uani 1 1 d . . .
H47A H 0.3523 -0.3419 -0.4435 0.090 Uiso 1 1 calc R . .
H47B H 0.4143 -0.2193 -0.4126 0.090 Uiso 1 1 calc R . .
H47C H 0.2703 -0.2407 -0.4456 0.090 Uiso 1 1 calc R . .
C48 C 0.1237(3) -0.4075(2) -0.41754(12) 0.0556(7) Uani 1 1 d . . .
H48A H 0.0770 -0.3586 -0.4395 0.083 Uiso 1 1 calc R . .
H48B H 0.0667 -0.4552 -0.4067 0.083 Uiso 1 1 calc R . .
H48C H 0.1701 -0.4523 -0.4443 0.083 Uiso 1 1 calc R . .
O111 O 0.40818(15) 0.42079(14) 0.49586(7) 0.0472(4) Uani 1 1 d . . .
H111 H 0.4363 0.4508 0.5338 0.071 Uiso 1 1 calc R . .
C111 C 0.3087(2) 0.35013(18) 0.48818(10) 0.0338(5) Uani 1 1 d . . .
C112 C 0.2697(2) 0.33629(18) 0.54066(10) 0.0332(5) Uani 1 1 d . . .
C113 C 0.1699(2) 0.26461(18) 0.53237(10) 0.0349(5) Uani 1 1 d . . .
H113 H 0.1447 0.2543 0.5675 0.042 Uiso 1 1 calc R . .
C114 C 0.1036(2) 0.20547(18) 0.47228(10) 0.0340(5) Uani 1 1 d . . .
C115 C -0.0013(2) 0.1332(2) 0.46379(11) 0.0429(6) Uani 1 1 d . . .
H115 H -0.0266 0.1231 0.4990 0.051 Uiso 1 1 calc R . .
C116 C -0.0667(2) 0.0776(2) 0.40582(12) 0.0478(6) Uani 1 1 d . . .
H116 H -0.1378 0.0302 0.4007 0.057 Uiso 1 1 calc R . .
C117 C -0.0284(2) 0.0908(2) 0.35396(11) 0.0451(6) Uani 1 1 d . . .
H117 H -0.0743 0.0522 0.3137 0.054 Uiso 1 1 calc R . .
C118 C 0.0739(2) 0.15816(19) 0.36021(10) 0.0376(5) Uani 1 1 d . . .
H118 H 0.0991 0.1640 0.3243 0.045 Uiso 1 1 calc R . .
C119 C 0.1437(2) 0.21993(17) 0.41979(10) 0.0319(5) Uani 1 1 d . . .
C120 C 0.2494(2) 0.29268(18) 0.42843(10) 0.0317(5) Uani 1 1 d . . .
C121 C 0.3036(2) 0.3053(2) 0.37509(10) 0.0362(5) Uani 1 1 d . . .
H12A H 0.3769 0.3590 0.3926 0.043 Uiso 1 1 calc R . .
H12B H 0.3329 0.2341 0.3573 0.043 Uiso 1 1 calc R . .
C122 C 0.2208(2) 0.34100(18) 0.32217(10) 0.0329(5) Uani 1 1 d . . .
O123 O 0.26513(16) 0.18341(13) 0.25367(7) 0.0458(4) Uani 1 1 d . . .
H123 H 0.2482 0.1510 0.2157 0.069 Uiso 1 1 calc R . .
C123 C 0.2051(2) 0.27530(18) 0.26239(10) 0.0346(5) Uani 1 1 d . . .
C124 C 0.1264(2) 0.30265(19) 0.21041(10) 0.0346(5) Uani 1 1 d . . .
C125 C 0.0649(2) 0.39436(19) 0.22041(10) 0.0375(5) Uani 1 1 d . . .
H125 H 0.0098 0.4108 0.1863 0.045 Uiso 1 1 calc R . .
C126 C 0.0811(2) 0.46536(19) 0.28003(10) 0.0365(5) Uani 1 1 d . . .
C127 C 0.0171(3) 0.5603(2) 0.29023(11) 0.0470(6) Uani 1 1 d . . .
H127 H -0.0388 0.5761 0.2562 0.056 Uiso 1 1 calc R . .
C128 C 0.0341(3) 0.6298(2) 0.34816(12) 0.0541(7) Uani 1 1 d . . .
H128 H -0.0110 0.6924 0.3545 0.065 Uiso 1 1 calc R . .
C129 C 0.1196(3) 0.6074(2) 0.39830(11) 0.0510(7) Uani 1 1 d . . .
H129 H 0.1341 0.6572 0.4382 0.061 Uiso 1 1 calc R . .
C130 C 0.1813(2) 0.51617(19) 0.39058(10) 0.0397(6) Uani 1 1 d . . .
H130 H 0.2382 0.5032 0.4252 0.048 Uiso 1 1 calc R . .
O131 O 0.30104(16) 0.37878(14) 0.64999(7) 0.0479(4) Uani 1 1 d . . .
C131 C 0.1624(2) 0.43943(18) 0.33148(10) 0.0339(5) Uani 1 1 d . . .
O132 O 0.42610(16) 0.46714(14) 0.61154(7) 0.0465(4) Uani 1 1 d . . .
C132 C 0.3374(2) 0.39931(19) 0.60519(10) 0.0387(6) Uani 1 1 d . . .
O133 O 0.04347(16) 0.25889(15) 0.10161(7) 0.0511(5) Uani 1 1 d . . .
C133 C 0.1138(2) 0.2312(2) 0.14596(10) 0.0386(6) Uani 1 1 d . . .
O134 O 0.17606(17) 0.14985(14) 0.13910(7) 0.0461(4) Uani 1 1 d . . .
O211 O 0.41222(15) -0.03239(14) 0.25183(7) 0.0470(4) Uani 1 1 d . . .
H211 H 0.4134 -0.0143 0.2897 0.071 Uiso 1 1 calc R . .
C211 C 0.5156(2) -0.08174(18) 0.24379(10) 0.0351(5) Uani 1 1 d . . .
C212 C 0.6042(2) -0.09675(18) 0.29625(10) 0.0345(5) Uani 1 1 d . . .
C213 C 0.7053(2) -0.15005(18) 0.28724(10) 0.0358(5) Uani 1 1 d . . .
H213 H 0.7629 -0.1621 0.3219 0.043 Uiso 1 1 calc R . .
C214 C 0.7263(2) -0.18780(18) 0.22740(10) 0.0353(5) Uani 1 1 d . . .
C215 C 0.8308(2) -0.2428(2) 0.21804(11) 0.0427(6) Uani 1 1 d . . .
H215 H 0.8881 -0.2552 0.2527 0.051 Uiso 1 1 calc R . .
C216 C 0.8517(2) -0.2787(2) 0.16044(12) 0.0492(7) Uani 1 1 d . . .
H216 H 0.9217 -0.3171 0.1549 0.059 Uiso 1 1 calc R . .
C217 C 0.7680(2) -0.2581(2) 0.10917(12) 0.0467(6) Uani 1 1 d . . .
H217 H 0.7829 -0.2818 0.0691 0.056 Uiso 1 1 calc R . .
C218 C 0.6661(2) -0.2047(2) 0.11627(10) 0.0407(6) Uani 1 1 d . . .
H218 H 0.6120 -0.1907 0.0811 0.049 Uiso 1 1 calc R . .
C219 C 0.6391(2) -0.16953(18) 0.17532(10) 0.0344(5) Uani 1 1 d . . .
C220 C 0.5312(2) -0.11792(18) 0.18428(10) 0.0348(5) Uani 1 1 d . . .
C221 C 0.4372(2) -0.09377(19) 0.13079(10) 0.0397(6) Uani 1 1 d . . .
H22A H 0.3727 -0.0546 0.1482 0.048 Uiso 1 1 calc R . .
H22B H 0.4793 -0.0422 0.1142 0.048 Uiso 1 1 calc R . .
C222 C 0.3726(2) -0.18820(19) 0.07622(10) 0.0355(5) Uani 1 1 d . . .
O223 O 0.44817(16) -0.09945(14) 0.01126(7) 0.0482(4) Uani 1 1 d . . .
H223 H 0.4429 -0.1048 -0.0265 0.072 Uiso 1 1 calc R . .
C223 C 0.3768(2) -0.1825(2) 0.01706(10) 0.0378(5) Uani 1 1 d . . .
C224 C 0.3070(2) -0.2608(2) -0.03718(10) 0.0394(6) Uani 1 1 d . . .
C225 C 0.2363(2) -0.3443(2) -0.03058(11) 0.0416(6) Uani 1 1 d . . .
H225 H 0.1883 -0.3953 -0.0666 0.050 Uiso 1 1 calc R . .
C226 C 0.2322(2) -0.3573(2) 0.02842(11) 0.0389(6) Uani 1 1 d . . .
C227 C 0.1617(2) -0.4461(2) 0.03490(12) 0.0471(6) Uani 1 1 d . . .
H227 H 0.1162 -0.4983 -0.0013 0.057 Uiso 1 1 calc R . .
C228 C 0.1571(2) -0.4592(2) 0.09153(12) 0.0510(7) Uani 1 1 d . . .
H228 H 0.1095 -0.5198 0.0949 0.061 Uiso 1 1 calc R . .
C229 C 0.2247(2) -0.3806(2) 0.14531(12) 0.0478(6) Uani 1 1 d . . .
H229 H 0.2219 -0.3887 0.1850 0.057 Uiso 1 1 calc R . .
C230 C 0.2935(2) -0.2937(2) 0.14093(11) 0.0422(6) Uani 1 1 d . . .
H230 H 0.3374 -0.2422 0.1778 0.051 Uiso 1 1 calc R . .
O231 O 0.67043(15) -0.06468(14) 0.40544(7) 0.0454(4) Uani 1 1 d . . .
C231 C 0.3016(2) -0.2778(2) 0.08250(10) 0.0368(5) Uani 1 1 d . . .
O232 O 0.49614(16) 0.00284(15) 0.36735(7) 0.0471(4) Uani 1 1 d . . .
C232 C 0.5880(2) -0.0499(2) 0.36082(10) 0.0391(6) Uani 1 1 d . . .
O233 O 0.24433(17) -0.32058(16) -0.14690(8) 0.0546(5) Uani 1 1 d . . .
C233 C 0.3118(2) -0.2507(2) -0.10075(11) 0.0441(6) Uani 1 1 d . . .
O234 O 0.38136(17) -0.17500(16) -0.10493(8) 0.0516(5) Uani 1 1 d . . .

loop_
_atom_site_aniso_label
_atom_site_aniso_U_11
_atom_site_aniso_U_22
_atom_site_aniso_U_33
_atom_site_aniso_U_23
_atom_site_aniso_U_13
_atom_site_aniso_U_12
N11 0.0458(12) 0.0446(12) 0.0308(11) 0.0071(9) 0.0099(9) -0.0047(10)
C12 0.0396(13) 0.0456(15) 0.0425(14) 0.0131(11) 0.0083(11) 0.0020(11)
C13 0.0389(13) 0.0444(14) 0.0317(12) 0.0117(10) 0.0051(10) 0.0005(11)
C14 0.0400(13) 0.0465(15) 0.0336(13) 0.0116(11) 0.0085(10) 0.0029(11)
C15 0.0426(14) 0.0547(16) 0.0347(13) 0.0138(12) 0.0061(11) 0.0103(12)
C16 0.0403(13) 0.0553(16) 0.0326(13) 0.0168(11) 0.0054(11) -0.0019(12)
C17 0.0522(16) 0.0657(19) 0.0422(15) 0.0170(13) -0.0027(13) 0.0099(14)
C18 0.0628(17) 0.0670(19) 0.0359(14) 0.0041(13) 0.0098(13) 0.0179(15)
N21 0.0445(11) 0.0421(12) 0.0280(11) 0.0009(9) 0.0010(9) 0.0011(10)
C22 0.0438(14) 0.0381(14) 0.0379(14) 0.0056(11) 0.0058(11) 0.0008(11)
C23 0.0403(13) 0.0424(14) 0.0303(12) 0.0074(10) 0.0071(10) 0.0105(11)
C24 0.0348(12) 0.0457(14) 0.0310(12) 0.0011(10) 0.0034(10) 0.0050(11)
C25 0.0442(14) 0.0485(15) 0.0401(14) 0.0050(11) 0.0083(11) -0.0072(12)
C26 0.0516(15) 0.0495(16) 0.0311(13) 0.0088(11) 0.0103(11) 0.0016(12)
C27 0.0653(18) 0.0609(18) 0.0409(15) 0.0187(13) 0.0153(13) 0.0110(14)
C28 0.0491(15) 0.0674(19) 0.0361(14) -0.0040(12) -0.0019(12) -0.0041(14)
N31 0.0445(11) 0.0397(12) 0.0287(10) 0.0012(8) 0.0061(9) 0.0009(9)
C32 0.0377(13) 0.0447(14) 0.0360(13) 0.0064(11) 0.0023(11) 0.0041(11)
C33 0.0391(13) 0.0376(13) 0.0294(12) 0.0058(10) -0.0001(10) -0.0044(10)
C34 0.0483(14) 0.0364(13) 0.0273(12) 0.0046(10) 0.0058(10) 0.0038(11)
C35 0.0500(15) 0.0419(14) 0.0340(13) 0.0052(11) 0.0039(11) 0.0116(11)
C36 0.0467(14) 0.0404(14) 0.0294(12) 0.0071(10) 0.0002(10) 0.0032(11)
C37 0.0517(15) 0.0616(18) 0.0357(14) 0.0112(12) -0.0036(12) 0.0072(13)
C38 0.0691(18) 0.0613(18) 0.0313(13) 0.0007(12) 0.0102(13) 0.0172(15)
N41 0.0541(13) 0.0544(14) 0.0374(12) 0.0096(10) 0.0153(10) 0.0102(11)
C42 0.0462(14) 0.0529(16) 0.0465(15) 0.0147(12) 0.0131(12) 0.0080(12)
C43 0.0463(14) 0.0412(14) 0.0376(13) 0.0111(10) 0.0101(11) 0.0116(11)
C44 0.0529(15) 0.0402(14) 0.0406(14) 0.0140(11) 0.0146(12) 0.0107(12)
C45 0.0589(17) 0.0420(15) 0.0496(16) 0.0088(12) 0.0112(13) -0.0022(13)
C46 0.0609(17) 0.0473(16) 0.0397(15) 0.0023(12) 0.0076(13) 0.0068(14)
C47 0.0723(19) 0.068(2) 0.0469(16) 0.0246(14) 0.0182(14) 0.0054(16)
C48 0.0587(17) 0.0552(17) 0.0473(16) 0.0119(13) 0.0031(13) 0.0045(14)
O111 0.0470(10) 0.0550(11) 0.0302(9) 0.0063(8) -0.0019(7) -0.0152(8)
C111 0.0321(12) 0.0339(12) 0.0322(12) 0.0087(10) 0.0013(10) 0.0015(10)
C112 0.0343(12) 0.0331(12) 0.0273(11) 0.0048(9) 0.0003(9) 0.0062(10)
C113 0.0401(13) 0.0377(13) 0.0262(11) 0.0069(9) 0.0080(10) 0.0081(10)
C114 0.0342(12) 0.0345(13) 0.0320(12) 0.0083(10) 0.0058(10) 0.0045(10)
C115 0.0417(13) 0.0476(15) 0.0383(13) 0.0097(11) 0.0101(11) -0.0013(11)
C116 0.0404(14) 0.0513(16) 0.0451(15) 0.0079(12) 0.0041(12) -0.0098(12)
C117 0.0456(14) 0.0452(15) 0.0346(13) 0.0036(11) -0.0015(11) -0.0058(12)
C118 0.0415(13) 0.0395(13) 0.0274(11) 0.0056(10) 0.0038(10) 0.0001(11)
C119 0.0325(11) 0.0304(12) 0.0297(11) 0.0059(9) 0.0029(9) 0.0063(9)
C120 0.0329(11) 0.0327(12) 0.0268(11) 0.0069(9) 0.0024(9) 0.0041(9)
C121 0.0345(12) 0.0407(13) 0.0304(12) 0.0068(10) 0.0043(10) 0.0022(10)
C122 0.0339(11) 0.0365(13) 0.0271(11) 0.0078(9) 0.0063(9) -0.0029(10)
O123 0.0578(11) 0.0422(10) 0.0332(9) 0.0028(7) 0.0094(8) 0.0139(8)
C123 0.0367(12) 0.0355(13) 0.0316(12) 0.0070(10) 0.0103(10) 0.0033(10)
C124 0.0353(12) 0.0383(13) 0.0267(11) 0.0047(9) 0.0059(10) -0.0033(10)
C125 0.0382(12) 0.0440(14) 0.0296(12) 0.0117(10) 0.0052(10) 0.0017(11)
C126 0.0426(13) 0.0393(13) 0.0305(12) 0.0108(10) 0.0124(10) 0.0037(10)
C127 0.0606(16) 0.0463(15) 0.0393(14) 0.0164(12) 0.0155(12) 0.0147(13)
C128 0.079(2) 0.0453(16) 0.0449(15) 0.0134(12) 0.0260(14) 0.0214(14)
C129 0.081(2) 0.0404(15) 0.0323(13) 0.0059(11) 0.0188(13) 0.0081(14)
C130 0.0535(14) 0.0369(13) 0.0279(12) 0.0072(10) 0.0102(11) 0.0008(11)
O131 0.0556(11) 0.0546(11) 0.0255(9) 0.0041(7) 0.0019(8) -0.0033(9)
C131 0.0395(12) 0.0334(12) 0.0279(11) 0.0057(9) 0.0096(10) -0.0024(10)
O132 0.0482(10) 0.0486(10) 0.0317(9) 0.0024(7) -0.0019(8) -0.0070(8)
C132 0.0450(14) 0.0372(14) 0.0282(12) 0.0044(10) 0.0014(11) 0.0102(11)
O133 0.0543(11) 0.0651(12) 0.0245(9) 0.0017(8) 0.0008(8) 0.0118(9)
C133 0.0407(13) 0.0425(14) 0.0279(12) 0.0020(10) 0.0076(10) -0.0042(11)
O134 0.0632(11) 0.0398(10) 0.0297(9) 0.0008(7) 0.0093(8) 0.0051(9)
O211 0.0399(9) 0.0571(11) 0.0367(9) 0.0001(8) 0.0069(7) 0.0109(8)
C211 0.0325(12) 0.0342(13) 0.0334(12) 0.0023(10) 0.0051(10) -0.0003(10)
C212 0.0361(12) 0.0335(12) 0.0287(11) 0.0044(9) 0.0027(10) -0.0064(10)
C213 0.0359(12) 0.0347(13) 0.0308(12) 0.0079(9) -0.0025(10) -0.0026(10)
C214 0.0333(12) 0.0327(12) 0.0340(12) 0.0056(9) 0.0005(10) -0.0021(10)
C215 0.0363(13) 0.0447(15) 0.0400(14) 0.0070(11) -0.0002(11) 0.0040(11)
C216 0.0380(13) 0.0555(17) 0.0492(16) 0.0057(12) 0.0089(12) 0.0093(12)
C217 0.0413(14) 0.0550(16) 0.0387(14) 0.0016(12) 0.0114(11) 0.0011(12)
C218 0.0380(13) 0.0484(15) 0.0302(12) 0.0055(10) 0.0034(10) -0.0016(11)
C219 0.0358(12) 0.0309(12) 0.0314(12) 0.0037(9) 0.0041(10) -0.0034(10)
C220 0.0355(12) 0.0347(13) 0.0297(12) 0.0067(9) 0.0015(10) -0.0007(10)
C221 0.0433(13) 0.0391(14) 0.0335(12) 0.0083(10) 0.0037(10) 0.0076(11)
C222 0.0329(12) 0.0401(13) 0.0298(12) 0.0072(10) 0.0014(10) 0.0100(10)
O223 0.0536(10) 0.0549(11) 0.0352(9) 0.0161(8) 0.0045(8) 0.0011(9)
C223 0.0334(12) 0.0422(14) 0.0352(13) 0.0110(10) 0.0019(10) 0.0079(10)
C224 0.0369(12) 0.0479(15) 0.0313(12) 0.0079(10) 0.0054(10) 0.0145(11)
C225 0.0336(12) 0.0509(15) 0.0314(12) 0.0029(11) -0.0019(10) 0.0101(11)
C226 0.0323(12) 0.0436(14) 0.0362(13) 0.0065(10) 0.0025(10) 0.0093(10)
C227 0.0408(14) 0.0514(16) 0.0398(14) 0.0038(12) 0.0007(11) -0.0022(12)
C228 0.0460(15) 0.0501(16) 0.0519(16) 0.0114(12) 0.0050(12) -0.0055(12)
C229 0.0464(14) 0.0564(17) 0.0386(14) 0.0143(12) 0.0050(12) -0.0018(13)
C230 0.0393(13) 0.0502(15) 0.0331(13) 0.0091(11) 0.0027(10) 0.0050(11)
O231 0.0479(10) 0.0548(11) 0.0285(8) 0.0066(7) 0.0045(8) -0.0009(8)
C231 0.0318(12) 0.0446(14) 0.0306(12) 0.0085(10) 0.0017(10) 0.0099(10)
O232 0.0430(10) 0.0584(11) 0.0345(9) 0.0027(8) 0.0092(8) 0.0017(9)
C232 0.0419(14) 0.0404(14) 0.0303(12) 0.0041(10) 0.0064(11) -0.0093(11)
O233 0.0550(11) 0.0732(13) 0.0290(9) 0.0052(9) 0.0056(8) 0.0060(10)
C233 0.0416(14) 0.0578(17) 0.0311(13) 0.0088(12) 0.0067(11) 0.0181(13)
O234 0.0552(11) 0.0631(12) 0.0359(10) 0.0130(8) 0.0097(8) 0.0069(10)

loop_
_atom_type_symbol
_atom_type_description
_atom_type_scat_dispersion_real
_atom_type_scat_dispersion_imag
_atom_type_scat_source
C C 0.0033 0.0016 'International Tables Vol C Tables 4.2.6.8 and 6.1.1.4'
H H 0.0000 0.0000 'International Tables Vol C Tables 4.2.6.8 and 6.1.1.4'
N N 0.0061 0.0033 'International Tables Vol C Tables 4.2.6.8 and 6.1.1.4'
O O 0.0106 0.0060 'International Tables Vol C Tables 4.2.6.8 and 6.1.1.4'

loop_
_geom_angle_atom_site_label_1
_geom_angle_atom_site_label_2
_geom_angle_atom_site_label_3
_geom_angle
_geom_angle_site_symmetry_1
_geom_angle_site_symmetry_3
_geom_angle_publ_flag
C16 N11 C12 120.4(2) . . ?
C16 N11 H11 117.9(16) . . ?
C12 N11 H11 121.8(16) . . ?
N11 C12 C13 122.1(2) . . ?
N11 C12 H12 119.0 . . ?
C13 C12 H12 119.0 . . ?
C12 C13 C14 118.0(2) . . ?
C12 C13 C17 120.4(2) . . ?
C14 C13 C17 121.6(2) . . ?
C15 C14 C13 118.6(2) . . ?
C15 C14 C18 120.3(2) . . ?
C13 C14 C18 121.1(2) . . ?
C16 C15 C14 120.5(2) . . ?
C16 C15 H15 119.8 . . ?
C14 C15 H15 119.8 . . ?
N11 C16 C15 120.5(2) . . ?
N11 C16 H16 119.8 . . ?
C15 C16 H16 119.8 . . ?
C13 C17 H17A 109.5 . . ?
C13 C17 H17B 109.5 . . ?
H17A C17 H17B 109.5 . . ?
C13 C17 H17C 109.5 . . ?
H17A C17 H17C 109.5 . . ?
H17B C17 H17C 109.5 . . ?
C14 C18 H18A 109.5 . . ?
C14 C18 H18B 109.5 . . ?
H18A C18 H18B 109.5 . . ?
C14 C18 H18C 109.5 . . ?
H18A C18 H18C 109.5 . . ?
H18B C18 H18C 109.5 . . ?
C26 N21 C22 120.4(2) . . ?
C26 N21 H21 117.9(17) . . ?
C22 N21 H21 121.6(17) . . ?
N21 C22 C23 122.3(2) . . ?
N21 C22 H22 118.8 . . ?
C23 C22 H22 118.8 . . ?
C22 C23 C24 117.8(2) . . ?
C22 C23 C27 120.0(2) . . ?
C24 C23 C27 122.2(2) . . ?
C25 C24 C23 118.5(2) . . ?
C25 C24 C28 120.2(2) . . ?
C23 C24 C28 121.3(2) . . ?
C26 C25 C24 120.3(2) . . ?
C26 C25 H25 119.8 . . ?
C24 C25 H25 119.8 . . ?
N21 C26 C25 120.6(2) . . ?
N21 C26 H26 119.7 . . ?
C25 C26 H26 119.7 . . ?
C23 C27 H27A 109.5 . . ?
C23 C27 H27B 109.5 . . ?
H27A C27 H27B 109.5 . . ?
C23 C27 H27C 109.5 . . ?
H27A C27 H27C 109.5 . . ?
H27B C27 H27C 109.5 . . ?
C24 C28 H28A 109.5 . . ?
C24 C28 H28B 109.5 . . ?
H28A C28 H28B 109.5 . . ?
C24 C28 H28C 109.5 . . ?
H28A C28 H28C 109.5 . . ?
H28B C28 H28C 109.5 . . ?
C36 N31 C32 120.7(2) . . ?
C36 N31 H31 120.7(17) . . ?
C32 N31 H31 118.5(17) . . ?
N31 C32 C33 122.0(2) . . ?
N31 C32 H32 119.0 . . ?
C33 C32 H32 119.0 . . ?
C32 C33 C34 118.0(2) . . ?
C32 C33 C37 120.2(2) . . ?
C34 C33 C37 121.8(2) . . ?
C35 C34 C33 118.5(2) . . ?
C35 C34 C38 120.4(2) . . ?
C33 C34 C38 121.0(2) . . ?
C36 C35 C34 120.4(2) . . ?
C36 C35 H35 119.8 . . ?
C34 C35 H35 119.8 . . ?
N31 C36 C35 120.4(2) . . ?
N31 C36 H36 119.8 . . ?
C35 C36 H36 119.8 . . ?
C33 C37 H37A 109.5 . . ?
C33 C37 H37B 109.5 . . ?
H37A C37 H37B 109.5 . . ?
C33 C37 H37C 109.5 . . ?
H37A C37 H37C 109.5 . . ?
H37B C37 H37C 109.5 . . ?
C34 C38 H38A 109.5 . . ?
C34 C38 H38B 109.5 . . ?
H38A C38 H38B 109.5 . . ?
C34 C38 H38C 109.5 . . ?
H38A C38 H38C 109.5 . . ?
H38B C38 H38C 109.5 . . ?
C46 N41 C42 121.0(2) . . ?
C46 N41 H41 121.5(18) . . ?
C42 N41 H41 117.3(18) . . ?
N41 C42 C43 122.1(3) . . ?
N41 C42 H42 118.9 . . ?
C43 C42 H42 118.9 . . ?
C42 C43 C44 117.7(2) . . ?
C42 C43 C48 119.7(2) . . ?
C44 C43 C48 122.6(2) . . ?
C45 C44 C43 118.9(2) . . ?
C45 C44 C47 120.5(3) . . ?
C43 C44 C47 120.6(2) . . ?
C46 C45 C44 120.1(3) . . ?
C46 C45 H45 119.9 . . ?
C44 C45 H45 119.9 . . ?
N41 C46 C45 120.1(2) . . ?
N41 C46 H46 119.9 . . ?
C45 C46 H46 119.9 . . ?
C44 C47 H47A 109.5 . . ?
C44 C47 H47B 109.5 . . ?
H47A C47 H47B 109.5 . . ?
C44 C47 H47C 109.5 . . ?
H47A C47 H47C 109.5 . . ?
H47B C47 H47C 109.5 . . ?
C43 C48 H48A 109.5 . . ?
C43 C48 H48B 109.5 . . ?
H48A C48 H48B 109.5 . . ?
C43 C48 H48C 109.5 . . ?
H48A C48 H48C 109.5 . . ?
H48B C48 H48C 109.5 . . ?
C111 O111 H111 109.5 . . ?
O111 C111 C120 117.9(2) . . ?
O111 C111 C112 119.94(19) . . ?
C120 C111 C112 122.2(2) . . ?
C113 C112 C111 119.4(2) . . ?
C113 C112 C132 119.9(2) . . ?
C111 C112 C132 120.7(2) . . ?
C112 C113 C114 121.1(2) . . ?
C112 C113 H113 119.4 . . ?
C114 C113 H113 119.4 . . ?
C115 C114 C113 121.0(2) . . ?
C115 C114 C119 120.0(2) . . ?
C113 C114 C119 119.0(2) . . ?
C116 C115 C114 121.0(2) . . ?
C116 C115 H115 119.5 . . ?
C114 C115 H115 119.5 . . ?
C115 C116 C117 119.6(2) . . ?
C115 C116 H116 120.2 . . ?
C117 C116 H116 120.2 . . ?
C118 C117 C116 121.2(2) . . ?
C118 C117 H117 119.4 . . ?
C116 C117 H117 119.4 . . ?
C117 C118 C119 121.2(2) . . ?
C117 C118 H118 119.4 . . ?
C119 C118 H118 119.4 . . ?
C120 C119 C114 119.93(19) . . ?
C120 C119 C118 123.2(2) . . ?
C114 C119 C118 116.9(2) . . ?
C111 C120 C119 118.3(2) . . ?
C111 C120 C121 118.8(2) . . ?
C119 C120 C121 122.81(19) . . ?
C122 C121 C120 117.90(19) . . ?
C122 C121 H12A 107.8 . . ?
C120 C121 H12A 107.8 . . ?
C122 C121 H12B 107.8 . . ?
C120 C121 H12B 107.8 . . ?
H12A C121 H12B 107.2 . . ?
C123 C122 C131 119.1(2) . . ?
C123 C122 C121 118.2(2) . . ?
C131 C122 C121 122.69(19) . . ?
C123 O123 H123 109.5 . . ?
O123 C123 C122 118.7(2) . . ?
O123 C123 C124 120.06(19) . . ?
C122 C123 C124 121.3(2) . . ?
C125 C124 C123 119.1(2) . . ?
C125 C124 C133 121.0(2) . . ?
C123 C124 C133 120.0(2) . . ?
C124 C125 C126 121.6(2) . . ?
C124 C125 H125 119.2 . . ?
C126 C125 H125 119.2 . . ?
C125 C126 C127 121.4(2) . . ?
C125 C126 C131 119.1(2) . . ?
C127 C126 C131 119.4(2) . . ?
C128 C127 C126 121.3(2) . . ?
C128 C127 H127 119.4 . . ?
C126 C127 H127 119.4 . . ?
C127 C128 C129 119.2(2) . . ?
C127 C128 H128 120.4 . . ?
C129 C128 H128 120.4 . . ?
C130 C129 C128 121.2(2) . . ?
C130 C129 H129 119.4 . . ?
C128 C129 H129 119.4 . . ?
C129 C130 C131 121.2(2) . . ?
C129 C130 H130 119.4 . . ?
C131 C130 H130 119.4 . . ?
C122 C131 C130 122.9(2) . . ?
C122 C131 C126 119.68(19) . . ?
C130 C131 C126 117.5(2) . . ?
O132 C132 O131 124.1(2) . . ?
O132 C132 C112 118.7(2) . . ?
O131 C132 C112 117.2(2) . . ?
O134 C133 O133 124.0(2) . . ?
O134 C133 C124 118.4(2) . . ?
O133 C133 C124 117.6(2) . . ?
C211 O211 H211 109.5 . . ?
O211 C211 C220 118.5(2) . . ?
O211 C211 C212 119.8(2) . . ?
C220 C211 C212 121.7(2) . . ?
C213 C212 C211 119.2(2) . . ?
C213 C212 C232 120.6(2) . . ?
C211 C212 C232 120.1(2) . . ?
C212 C213 C214 121.4(2) . . ?
C212 C213 H213 119.3 . . ?
C214 C213 H213 119.3 . . ?
C215 C214 C213 121.5(2) . . ?
C215 C214 C219 119.5(2) . . ?
C213 C214 C219 119.0(2) . . ?
C216 C215 C214 121.6(2) . . ?
C216 C215 H215 119.2 . . ?
C214 C215 H215 119.2 . . ?
C215 C216 C217 119.2(2) . . ?
C215 C216 H216 120.4 . . ?
C217 C216 H216 120.4 . . ?
C218 C217 C216 121.1(2) . . ?
C218 C217 H217 119.5 . . ?
C216 C217 H217 119.5 . . ?
C217 C218 C219 121.3(2) . . ?
C217 C218 H218 119.4 . . ?
C219 C218 H218 119.4 . . ?
C220 C219 C218 123.0(2) . . ?
C220 C219 C214 119.6(2) . . ?
C218 C219 C214 117.3(2) . . ?
C211 C220 C219 119.0(2) . . ?
C211 C220 C221 119.1(2) . . ?
C219 C220 C221 121.8(2) . . ?
C222 C221 C220 119.25(19) . . ?
C222 C221 H22A 107.5 . . ?
C220 C221 H22A 107.5 . . ?
C222 C221 H22B 107.5 . . ?
C220 C221 H22B 107.5 . . ?
H22A C221 H22B 107.0 . . ?
C223 C222 C231 118.6(2) . . ?
C223 C222 C221 118.0(2) . . ?
C231 C222 C221 123.3(2) . . ?
C223 O223 H223 109.5 . . ?
O223 C223 C222 118.5(2) . . ?
O223 C223 C224 119.7(2) . . ?
C222 C223 C224 121.8(2) . . ?
C225 C224 C223 119.1(2) . . ?
C225 C224 C233 120.6(2) . . ?
C223 C224 C233 120.3(2) . . ?
C224 C225 C226 121.9(2) . . ?
C224 C225 H225 119.1 . . ?
C226 C225 H225 119.1 . . ?
C227 C226 C225 121.6(2) . . ?
C227 C226 C231 119.8(2) . . ?
C225 C226 C231 118.6(2) . . ?
C228 C227 C226 122.0(2) . . ?
C228 C227 H227 119.0 . . ?
C226 C227 H227 119.0 . . ?
C227 C228 C229 118.6(3) . . ?
C227 C228 H228 120.7 . . ?
C229 C228 H228 120.7 . . ?
C230 C229 C228 121.1(2) . . ?
C230 C229 H229 119.5 . . ?
C228 C229 H229 119.5 . . ?
C229 C230 C231 121.9(2) . . ?
C229 C230 H230 119.1 . . ?
C231 C230 H230 119.1 . . ?
C222 C231 C230 123.4(2) . . ?
C222 C231 C226 120.0(2) . . ?
C230 C231 C226 116.6(2) . . ?
O232 C232 O231 124.1(2) . . ?
O232 C232 C212 118.7(2) . . ?
O231 C232 C212 117.1(2) . . ?
O234 C233 O233 124.1(2) . . ?
O234 C233 C224 118.7(2) . . ?
O233 C233 C224 117.1(3) . . ?

loop_
_geom_bond_atom_site_label_1
_geom_bond_atom_site_label_2
_geom_bond_distance
_geom_bond_site_symmetry_2
_geom_bond_publ_flag
N11 C16 1.333(3) . ?
N11 C12 1.343(3) . ?
N11 H11 1.02(3) . ?
C12 C13 1.377(3) . ?
C12 H12 0.9500 . ?
C13 C14 1.396(3) . ?
C13 C17 1.502(3) . ?
C14 C15 1.385(3) . ?
C14 C18 1.503(3) . ?
C15 C16 1.367(4) . ?
C15 H15 0.9500 . ?
C16 H16 0.9500 . ?
C17 H17A 0.9800 . ?
C17 H17B 0.9800 . ?
C17 H17C 0.9800 . ?
C18 H18A 0.9800 . ?
C18 H18B 0.9800 . ?
C18 H18C 0.9800 . ?
N21 C26 1.324(3) . ?
N21 C22 1.334(3) . ?
N21 H21 1.07(3) . ?
C22 C23 1.383(3) . ?
C22 H22 0.9500 . ?
C23 C24 1.392(3) . ?
C23 C27 1.504(3) . ?
C24 C25 1.387(3) . ?
C24 C28 1.508(3) . ?
C25 C26 1.373(3) . ?
C25 H25 0.9500 . ?
C26 H26 0.9500 . ?
C27 H27A 0.9800 . ?
C27 H27B 0.9800 . ?
C27 H27C 0.9800 . ?
C28 H28A 0.9800 . ?
C28 H28B 0.9800 . ?
C28 H28C 0.9800 . ?
N31 C36 1.327(3) . ?
N31 C32 1.340(3) . ?
N31 H31 1.08(3) . ?
C32 C33 1.378(3) . ?
C32 H32 0.9500 . ?
C33 C34 1.397(3) . ?
C33 C37 1.507(3) . ?
C34 C35 1.385(3) . ?
C34 C38 1.502(3) . ?
C35 C36 1.370(3) . ?
C35 H35 0.9500 . ?
C36 H36 0.9500 . ?
C37 H37A 0.9800 . ?
C37 H37B 0.9800 . ?
C37 H37C 0.9800 . ?
C38 H38A 0.9800 . ?
C38 H38B 0.9800 . ?
C38 H38C 0.9800 . ?
N41 C46 1.329(4) . ?
N41 C42 1.339(3) . ?
N41 H41 1.09(4) . ?
C42 C43 1.378(4) . ?
C42 H42 0.9500 . ?
C43 C44 1.401(4) . ?
C43 C48 1.504(4) . ?
C44 C45 1.389(4) . ?
C44 C47 1.501(4) . ?
C45 C46 1.378(4) . ?
C45 H45 0.9500 . ?
C46 H46 0.9500 . ?
C47 H47A 0.9800 . ?
C47 H47B 0.9800 . ?
C47 H47C 0.9800 . ?
C48 H48A 0.9800 . ?
C48 H48B 0.9800 . ?
C48 H48C 0.9800 . ?
O111 C111 1.360(3) . ?
O111 H111 0.8400 . ?
C111 C120 1.384(3) . ?
C111 C112 1.419(3) . ?
C112 C113 1.366(3) . ?
C112 C132 1.508(3) . ?
C113 C114 1.416(3) . ?
C113 H113 0.9500 . ?
C114 C115 1.415(3) . ?
C114 C119 1.428(3) . ?
C115 C116 1.366(3) . ?
C115 H115 0.9500 . ?
C116 C117 1.399(4) . ?
C116 H116 0.9500 . ?
C117 C118 1.368(3) . ?
C117 H117 0.9500 . ?
C118 C119 1.428(3) . ?
C118 H118 0.9500 . ?
C119 C120 1.425(3) . ?
C120 C121 1.525(3) . ?
C121 C122 1.523(3) . ?
C121 H12A 0.9900 . ?
C121 H12B 0.9900 . ?
C122 C123 1.387(3) . ?
C122 C131 1.415(3) . ?
O123 C123 1.354(3) . ?
O123 H123 0.8400 . ?
C123 C124 1.435(3) . ?
C124 C125 1.363(3) . ?
C124 C133 1.505(3) . ?
C125 C126 1.408(3) . ?
C125 H125 0.9500 . ?
C126 C127 1.413(3) . ?
C126 C131 1.431(3) . ?
C127 C128 1.370(4) . ?
C127 H127 0.9500 . ?
C128 C129 1.412(4) . ?
C128 H128 0.9500 . ?
C129 C130 1.357(4) . ?
C129 H129 0.9500 . ?
C130 C131 1.426(3) . ?
C130 H130 0.9500 . ?
O131 C132 1.269(3) . ?
O132 C132 1.252(3) . ?
O133 C133 1.267(3) . ?
C133 O134 1.257(3) . ?
O211 C211 1.358(3) . ?
O211 H211 0.8400 . ?
C211 C220 1.382(3) . ?
C211 C212 1.431(3) . ?
C212 C213 1.364(3) . ?
C212 C232 1.509(3) . ?
C213 C214 1.415(3) . ?
C213 H213 0.9500 . ?
C214 C215 1.410(3) . ?
C214 C219 1.432(3) . ?
C215 C216 1.364(4) . ?
C215 H215 0.9500 . ?
C216 C217 1.412(4) . ?
C216 H216 0.9500 . ?
C217 C218 1.363(3) . ?
C217 H217 0.9500 . ?
C218 C219 1.423(3) . ?
C218 H218 0.9500 . ?
C219 C220 1.422(3) . ?
C220 C221 1.523(3) . ?
C221 C222 1.522(3) . ?
C221 H22A 0.9900 . ?
C221 H22B 0.9900 . ?
C222 C223 1.390(3) . ?
C222 C231 1.422(3) . ?
O223 C223 1.354(3) . ?
O223 H223 0.8400 . ?
C223 C224 1.430(3) . ?
C224 C225 1.362(4) . ?
C224 C233 1.509(3) . ?
C225 C226 1.415(3) . ?
C225 H225 0.9500 . ?
C226 C227 1.413(4) . ?
C226 C231 1.433(3) . ?
C227 C228 1.363(4) . ?
C227 H227 0.9500 . ?
C228 C229 1.418(4) . ?
C228 H228 0.9500 . ?
C229 C230 1.363(4) . ?
C229 H229 0.9500 . ?
C230 C231 1.427(3) . ?
C230 H230 0.9500 . ?
O231 C232 1.268(3) . ?
O232 C232 1.259(3) . ?
O233 C233 1.268(3) . ?
C233 O234 1.254(3) . ?

loop_
_geom_hbond_atom_site_label_D
_geom_hbond_atom_site_label_H
_geom_hbond_atom_site_label_A
_geom_hbond_distance_DH
_geom_hbond_distance_HA
_geom_hbond_distance_DA
_geom_hbond_angle_DHA
_geom_hbond_site_symmetry_A
N11 H11 O231 1.02(3) 1.57(3) 2.580(3) 173(3) .
N21 H21 O131 1.07(3) 1.49(3) 2.558(3) 176(3) .
N31 H31 O133 1.08(3) 1.51(3) 2.585(3) 173(3) .
N41 H41 O233 1.09(4) 1.49(4) 2.576(3) 176(3) .
O111 H111 O111 0.84 2.66 2.773(3) 88.9 2_666
